data_8107070
loop_
_publ_author_name
'Wu, Hai-Xia'
'Zheng, Min'
'Guo, Jin-Bo'

_publ_section_title
;
 Crystal structure of
 4,4&#x2032;-di(1H-imidazol-1-yl)-1,1&#x2032;-biphenyl, C36H28N8
;
_journal_issue 3
_journal_name_full 'Zeitschrift f\"ur Kristallographie - New Crystal Structures'
_journal_page_first 981
_journal_page_last 982
_journal_paper_doi 10.1515/ncrs-2016-0031
_journal_volume 231
_journal_year 2016
_chemical_formula_sum 'C36 H28 N8'
_chemical_formula_weight 572.66
_space_group_crystal_system triclinic
_space_group_IT_number 2
_space_group_name_Hall '-P 1'
_space_group_name_H-M_alt 'P -1'
_atom_sites_solution_hydrogens geom
_cell_angle_alpha 73.912(3)
_cell_angle_beta 68.626(3)
_cell_angle_gamma 62.739(3)
_cell_formula_units_Z 2
_cell_length_a 10.5381(10)
_cell_length_b 11.2172(11)
_cell_length_c 14.0925(13)
_cell_measurement_temperature 293(2)
_cell_volume 1366.7(2)
_computing_cell_refinement 'Bruker SMART'
_computing_data_collection 'Bruker SMART'
_computing_data_reduction 'Bruker SAINT'
_computing_molecular_graphics 'Bruker SHELXTL'
_computing_publication_material 'Bruker SHELXTL'
_computing_structure_refinement 'SHELXL-2014/7 (Sheldrick, 2014)'
_diffrn_ambient_temperature 293(2)
_diffrn_measured_fraction_theta_full 0.996
_diffrn_measured_fraction_theta_max 0.996
_diffrn_radiation_type MoK\a
_diffrn_radiation_wavelength 0.71073
_diffrn_reflns_av_R_equivalents 0.0336
_diffrn_reflns_av_unetI/netI 0.0373
_diffrn_reflns_Laue_measured_fraction_full 0.996
_diffrn_reflns_Laue_measured_fraction_max 0.996
_diffrn_reflns_limit_h_max 12
_diffrn_reflns_limit_h_min -12
_diffrn_reflns_limit_k_max 13
_diffrn_reflns_limit_k_min -13
_diffrn_reflns_limit_l_max 16
_diffrn_reflns_limit_l_min -17
_diffrn_reflns_number 18335
_diffrn_reflns_point_group_measured_fraction_full 0.996
_diffrn_reflns_point_group_measured_fraction_max 0.996
_diffrn_reflns_theta_full 25.242
_diffrn_reflns_theta_max 25.492
_diffrn_reflns_theta_min 3.130
_exptl_absorpt_coefficient_mu 0.086
_exptl_crystal_colour colourless
_exptl_crystal_density_diffrn 1.392
_exptl_crystal_description block
_exptl_crystal_F_000 600
_exptl_crystal_size_max 0.450
_exptl_crystal_size_mid 0.380
_exptl_crystal_size_min 0.280
_refine_diff_density_max 0.440
_refine_diff_density_min -0.213
_refine_diff_density_rms 0.058
_refine_ls_extinction_coef .
_refine_ls_extinction_method none
_refine_ls_goodness_of_fit_ref 1.162
_refine_ls_hydrogen_treatment constr
_refine_ls_matrix_type full
_refine_ls_number_parameters 400
_refine_ls_number_reflns 5071
_refine_ls_number_restraints 0
_refine_ls_restrained_S_all 1.162
_refine_ls_R_factor_all 0.0947
_refine_ls_R_factor_gt 0.0593
_refine_ls_shift/su_max 0.000
_refine_ls_shift/su_mean 0.000
_refine_ls_structure_factor_coef Fsqd
_refine_ls_weighting_details 'w=1/[\s^2^(Fo^2^)+(0.0200P)^2^+1.0000P] where P=(Fo^2^+2Fc^2^)/3'
_refine_ls_weighting_scheme calc
_refine_ls_wR_factor_gt 0.1295
_refine_ls_wR_factor_ref 0.1429
_reflns_Friedel_coverage 0.000
_reflns_Friedel_fraction_full .
_reflns_Friedel_fraction_max .
_reflns_number_gt 3252
_reflns_number_total 5071
_reflns_threshold_expression 'I > 2\s(I)'
_cod_data_source_file suppl_ncrs-2016-0031_suppl.cif
_cod_data_source_block A
_cod_database_code 8107070
_shelx_space_group_comment
;
The symmetry employed for this shelxl refinement is uniquely defined
by the following loop, which should always be used as a source of
symmetry information in preference to the above space-group names.
They are only intended as comments.
;
_shelx_estimated_absorpt_t_min 0.962
_shelx_estimated_absorpt_t_max 0.976

loop_
_space_group_symop_operation_xyz
'x, y, z'
'-x, -y, -z'

loop_
_atom_site_label
_atom_site_type_symbol
_atom_site_fract_x
_atom_site_fract_y
_atom_site_fract_z
_atom_site_U_iso_or_equiv
_atom_site_adp_type
_atom_site_occupancy
_atom_site_site_symmetry_order
_atom_site_calc_flag
_atom_site_refinement_flags_posn
_atom_site_refinement_flags_adp
_atom_site_refinement_flags_occupancy
_atom_site_disorder_assembly
_atom_site_disorder_group
N1 N 0.3476(2) 0.4127(2) -0.10100(15) 0.0376(5) Uani 1 1 d . . . . .
N2 N 0.4138(3) 0.2653(3) -0.2042(2) 0.0539(7) Uani 0.5 1 d . . P A 1
C2A C 0.4138(3) 0.2653(3) -0.2042(2) 0.0539(7) Uani 0.5 1 d . . P A 2
H2A H 0.4169 0.1979 -0.2324 0.065 Uiso 0.5 1 calc R U P A 2
N3 N -0.2245(2) 0.9672(2) 0.47656(15) 0.0382(5) Uani 1 1 d . . . . .
N4 N -0.2976(3) 1.1224(3) 0.5748(2) 0.0545(7) Uani 0.5 1 d . . P B 1
C17A C -0.2976(3) 1.1224(3) 0.5748(2) 0.0545(7) Uani 0.5 1 d . . P B 2
H17A H -0.3033 1.1929 0.6009 0.065 Uiso 0.5 1 calc R U P B 2
N5 N -0.2273(2) 0.4766(2) 0.47222(15) 0.0386(5) Uani 1 1 d . . . . .
N6 N -0.2844(3) 0.5713(3) 0.60843(19) 0.0545(7) Uani 0.5 1 d . . P C 1
C19A N -0.2844(3) 0.5713(3) 0.60843(19) 0.0545(7) Uani 0.4 1 d . . P C 2
H19A H -0.2821 0.5899 0.6629 0.065 Uiso 0.4 1 calc R U P C 2
N7 N 0.3497(2) -0.0913(2) -0.09719(15) 0.0370(5) Uani 1 1 d . . . . .
N8 N 0.4035(3) -0.1810(3) -0.23536(19) 0.0536(7) Uani 0.5 1 d . . P D 1
C35A C 0.4035(3) -0.1810(3) -0.23536(19) 0.0536(7) Uani 0.5 1 d . . P D 2
H35A H 0.3953 -0.2002 -0.2925 0.064 Uiso 0.5 1 calc R U P D 2
C1 C 0.3190(3) 0.3153(3) -0.1196(2) 0.0498(7) Uani 1 1 d . . . . .
H1 H 0.2427 0.2882 -0.0779 0.060 Uiso 1 1 calc R U . A 1
C2 C 0.5085(3) 0.3326(3) -0.2437(2) 0.0560(7) Uani 0.5 1 d . . P A 1
H2 H 0.5869 0.3185 -0.3036 0.067 Uiso 0.5 1 calc R U P A 1
N2A N 0.5085(3) 0.3326(3) -0.2437(2) 0.0560(7) Uani 0.5 1 d . . P A 2
C3 C 0.4673(3) 0.4207(3) -0.1806(2) 0.0469(7) Uani 1 1 d . . . . .
H3 H 0.5126 0.4788 -0.1892 0.056 Uiso 1 1 calc R U . A 1
C4 C 0.1476(3) 0.4700(3) 0.0571(2) 0.0439(7) Uani 1 1 d . . . . .
H4 H 0.1181 0.4061 0.0519 0.053 Uiso 1 1 calc R U . . .
C5 C 0.2680(3) 0.4892(2) -0.01641(18) 0.0337(6) Uani 1 1 d . . . . .
C6 C 0.3097(3) 0.5837(3) -0.00651(19) 0.0394(6) Uani 1 1 d . . . . .
H6 H 0.3913 0.5975 -0.0550 0.047 Uiso 1 1 calc R U . . .
C7 C 0.2315(3) 0.6580(3) 0.07477(19) 0.0383(6) Uani 1 1 d . . . . .
H7 H 0.2615 0.7216 0.0796 0.046 Uiso 1 1 calc R U . . .
C8 C 0.1095(3) 0.6411(2) 0.14962(18) 0.0326(6) Uani 1 1 d . . . . .
C9 C 0.0703(3) 0.5443(3) 0.1383(2) 0.0428(7) Uani 1 1 d . . . . .
H9 H -0.0104 0.5293 0.1870 0.051 Uiso 1 1 calc R U . . .
C10 C 0.0230(3) 0.7244(2) 0.23539(18) 0.0336(6) Uani 1 1 d . . . . .
C11 C 0.0822(3) 0.7926(3) 0.2638(2) 0.0452(7) Uani 1 1 d . . . . .
H11 H 0.1788 0.7849 0.2287 0.054 Uiso 1 1 calc R U . . .
C12 C 0.0024(3) 0.8715(3) 0.3425(2) 0.0471(7) Uani 1 1 d . . . . .
H12 H 0.0457 0.9153 0.3599 0.057 Uiso 1 1 calc R U . . .
C13 C -0.1413(3) 0.8855(2) 0.39547(18) 0.0342(6) Uani 1 1 d . . . . .
C14 C -0.2026(3) 0.8188(3) 0.36907(19) 0.0429(6) Uani 1 1 d . . . . .
H14 H -0.2995 0.8272 0.4042 0.051 Uiso 1 1 calc R U . . .
C15 C -0.1214(3) 0.7393(3) 0.29078(19) 0.0420(6) Uani 1 1 d . . . . .
H15 H -0.1647 0.6943 0.2746 0.050 Uiso 1 1 calc R U . . .
C16 C -0.1988(3) 1.0677(3) 0.4925(2) 0.0503(7) Uani 1 1 d . . . . .
H16 H -0.1219 1.0940 0.4510 0.060 Uiso 1 1 calc R U . B 1
C17 C -0.3921(3) 1.0541(3) 0.6151(2) 0.0558(7) Uani 0.5 1 d . . P B 1
H17 H -0.4725 1.0705 0.6737 0.067 Uiso 0.5 1 calc R U P B 1
N4A N -0.3921(3) 1.0541(3) 0.6151(2) 0.0558(7) Uani 0.5 1 d . . P B 2
C18 C -0.3465(3) 0.9613(3) 0.5548(2) 0.0456(7) Uani 1 1 d . . . . .
H18 H -0.3904 0.9019 0.5642 0.055 Uiso 1 1 calc R U . B 1
C19 C -0.408(5) 0.635(5) 0.575(4) 0.054(3) Uani 0.5 1 d . . P C 1
H19 H -0.4980 0.7018 0.6045 0.065 Uiso 0.5 1 calc R U P C 1
N6A N -0.402(4) 0.634(4) 0.559(3) 0.054(3) Uani 0.5 1 d . . P C 2
C20 C -0.3686(3) 0.5767(3) 0.4838(2) 0.0476(7) Uani 1 1 d . . . . .
H20 H -0.4281 0.6022 0.4405 0.057 Uiso 1 1 calc R U . C 1
C21 C -0.1822(3) 0.4789(3) 0.5506(2) 0.0510(7) Uani 1 1 d . . . . .
H21 H -0.0899 0.4217 0.5616 0.061 Uiso 1 1 calc R U . C 1
C22 C -0.1459(3) 0.3912(2) 0.39377(18) 0.0347(6) Uani 1 1 d . . . . .
C23 C -0.2170(3) 0.3755(3) 0.3362(2) 0.0430(7) Uani 1 1 d . . . . .
H23 H -0.3197 0.4201 0.3496 0.052 Uiso 1 1 calc R U . . .
C24 C -0.1377(3) 0.2946(3) 0.25887(19) 0.0422(6) Uani 1 1 d . . . . .
H24 H -0.1880 0.2870 0.2201 0.051 Uiso 1 1 calc R U . . .
C25 C 0.0160(3) 0.2238(2) 0.23724(18) 0.0340(6) Uani 1 1 d . . . . .
C26 C 0.0846(3) 0.2390(3) 0.29771(19) 0.0400(6) Uani 1 1 d . . . . .
H26 H 0.1869 0.1923 0.2861 0.048 Uiso 1 1 calc R U . . .
C27 C 0.0067(3) 0.3206(3) 0.37431(19) 0.0412(6) Uani 1 1 d . . . . .
H27 H 0.0566 0.3284 0.4132 0.049 Uiso 1 1 calc R U . . .
C28 C 0.1019(3) 0.1408(2) 0.15159(18) 0.0328(6) Uani 1 1 d . . . . .
C29 C 0.0464(3) 0.1597(3) 0.07090(19) 0.0402(6) Uani 1 1 d . . . . .
H29 H -0.0483 0.2257 0.0714 0.048 Uiso 1 1 calc R U . . .
C30 C 0.1254(3) 0.0848(3) -0.01010(19) 0.0409(6) Uani 1 1 d . . . . .
H30 H 0.0835 0.1005 -0.0624 0.049 Uiso 1 1 calc R U . . .
C31 C 0.2669(3) -0.0134(2) -0.01367(18) 0.0334(6) Uani 1 1 d . . . . .
C32 C 0.3247(3) -0.0345(3) 0.06552(19) 0.0420(6) Uani 1 1 d . . . . .
H32 H 0.4197 -0.1002 0.0644 0.050 Uiso 1 1 calc R U . . .
C33 C 0.2441(3) 0.0403(3) 0.14659(19) 0.0404(6) Uani 1 1 d . . . . .
H33 H 0.2858 0.0231 0.1994 0.048 Uiso 1 1 calc R U . . .
C34 C 0.3004(3) -0.0949(3) -0.1731(2) 0.0508(7) Uani 1 1 d . . . . .
H34 H 0.2048 -0.0423 -0.1796 0.061 Uiso 1 1 calc R U . D 1
C35 C 0.5289(3) -0.2389(3) -0.1992(2) 0.0580(7) Uani 0.5 1 d . . P D 1
H35 H 0.6203 -0.3044 -0.2281 0.070 Uiso 0.5 1 calc R U P D 1
N8A N 0.5289(3) -0.2389(3) -0.1992(2) 0.0580(7) Uani 0.5 1 d . . P D 2
C36 C 0.4946(3) -0.1838(3) -0.1157(2) 0.0451(7) Uani 1 1 d . . . . .
H36 H 0.5584 -0.2046 -0.0766 0.054 Uiso 1 1 calc R U . D 1

loop_
_atom_site_aniso_label
_atom_site_aniso_U_11
_atom_site_aniso_U_22
_atom_site_aniso_U_33
_atom_site_aniso_U_23
_atom_site_aniso_U_13
_atom_site_aniso_U_12
N1 0.0357(12) 0.0382(12) 0.0368(12) -0.0100(10) -0.0082(10) -0.0116(10)
N2 0.0533(17) 0.0572(17) 0.0530(16) -0.0287(14) -0.0121(13) -0.0135(14)
C2A 0.0533(17) 0.0572(17) 0.0530(16) -0.0287(14) -0.0121(13) -0.0135(14)
N3 0.0399(12) 0.0380(12) 0.0353(12) -0.0107(10) -0.0068(10) -0.0140(10)
N4 0.0611(18) 0.0515(16) 0.0496(16) -0.0231(13) -0.0087(14) -0.0172(14)
C17A 0.0611(18) 0.0515(16) 0.0496(16) -0.0231(13) -0.0087(14) -0.0172(14)
N5 0.0397(13) 0.0378(12) 0.0364(12) -0.0101(10) -0.0076(10) -0.0131(10)
N6 0.0603(18) 0.0616(18) 0.0425(15) -0.0253(14) -0.0068(13) -0.0205(15)
C19A 0.0603(18) 0.0616(18) 0.0425(15) -0.0253(14) -0.0068(13) -0.0205(15)
N7 0.0391(12) 0.0360(12) 0.0343(12) -0.0091(10) -0.0059(10) -0.0146(10)
N8 0.0593(18) 0.0594(17) 0.0414(15) -0.0235(13) -0.0062(13) -0.0196(14)
C35A 0.0593(18) 0.0594(17) 0.0414(15) -0.0235(13) -0.0062(13) -0.0196(14)
C1 0.0465(17) 0.0546(18) 0.0545(18) -0.0220(15) -0.0060(14) -0.0232(14)
C2 0.0500(16) 0.0653(18) 0.0476(16) -0.0230(14) -0.0095(13) -0.0133(14)
N2A 0.0500(16) 0.0653(18) 0.0476(16) -0.0230(14) -0.0095(13) -0.0133(14)
C3 0.0415(16) 0.0546(17) 0.0428(16) -0.0179(14) 0.0002(13) -0.0202(13)
C4 0.0491(16) 0.0418(15) 0.0452(16) -0.0129(13) -0.0030(13) -0.0253(13)
C5 0.0343(13) 0.0307(13) 0.0327(13) -0.0053(11) -0.0103(11) -0.0087(11)
C6 0.0358(14) 0.0451(15) 0.0377(14) -0.0106(12) -0.0026(11) -0.0193(12)
C7 0.0390(14) 0.0407(15) 0.0406(15) -0.0100(12) -0.0075(12) -0.0205(12)
C8 0.0323(13) 0.0308(13) 0.0326(13) -0.0026(11) -0.0110(11) -0.0103(11)
C9 0.0435(15) 0.0433(16) 0.0409(15) -0.0106(13) 0.0018(12) -0.0242(13)
C10 0.0357(14) 0.0329(14) 0.0317(13) -0.0029(11) -0.0104(11) -0.0135(11)
C11 0.0367(15) 0.0565(17) 0.0454(16) -0.0200(14) 0.0018(12) -0.0237(13)
C12 0.0462(16) 0.0582(18) 0.0486(16) -0.0223(14) -0.0024(13) -0.0300(14)
C13 0.0362(14) 0.0323(13) 0.0304(13) -0.0048(11) -0.0083(11) -0.0108(11)
C14 0.0350(14) 0.0515(16) 0.0425(15) -0.0147(13) -0.0008(12) -0.0205(13)
C15 0.0422(15) 0.0494(16) 0.0416(15) -0.0142(13) -0.0047(12) -0.0250(13)
C16 0.0549(18) 0.0491(17) 0.0496(17) -0.0165(14) -0.0034(14) -0.0259(14)
C17 0.0494(16) 0.0634(18) 0.0477(16) -0.0215(14) -0.0092(13) -0.0121(14)
N4A 0.0494(16) 0.0634(18) 0.0477(16) -0.0215(14) -0.0092(13) -0.0121(14)
C18 0.0394(15) 0.0540(17) 0.0425(15) -0.0168(14) -0.0023(12) -0.0191(13)
C19 0.056(3) 0.0582(19) 0.044(10) -0.024(5) 0.002(5) -0.023(2)
N6A 0.056(3) 0.0582(19) 0.044(10) -0.024(5) 0.002(5) -0.023(2)
C20 0.0399(16) 0.0495(17) 0.0498(17) -0.0178(14) -0.0090(13) -0.0113(13)
C21 0.0527(18) 0.0557(18) 0.0440(16) -0.0165(14) -0.0165(14) -0.0133(15)
C22 0.0390(15) 0.0316(13) 0.0316(13) -0.0059(11) -0.0069(11) -0.0138(11)
C23 0.0316(14) 0.0481(16) 0.0460(16) -0.0171(13) -0.0096(12) -0.0080(12)
C24 0.0376(15) 0.0501(16) 0.0438(15) -0.0154(13) -0.0141(12) -0.0143(13)
C25 0.0353(14) 0.0332(14) 0.0343(14) -0.0052(11) -0.0089(11) -0.0146(11)
C26 0.0333(14) 0.0424(15) 0.0415(15) -0.0115(12) -0.0110(12) -0.0091(12)
C27 0.0395(15) 0.0467(16) 0.0407(15) -0.0130(13) -0.0151(12) -0.0129(12)
C28 0.0338(14) 0.0326(13) 0.0333(13) -0.0039(11) -0.0088(11) -0.0150(11)
C29 0.0344(14) 0.0401(15) 0.0423(15) -0.0107(12) -0.0145(12) -0.0058(12)
C30 0.0421(15) 0.0431(15) 0.0378(14) -0.0086(12) -0.0170(12) -0.0109(12)
C31 0.0369(14) 0.0306(13) 0.0328(13) -0.0048(11) -0.0072(11) -0.0150(11)
C32 0.0346(14) 0.0427(15) 0.0440(15) -0.0125(13) -0.0123(12) -0.0067(12)
C33 0.0373(14) 0.0449(15) 0.0400(15) -0.0108(12) -0.0147(12) -0.0113(12)
C34 0.0503(17) 0.0575(18) 0.0457(16) -0.0174(15) -0.0166(14) -0.0139(14)
C35 0.0542(17) 0.0591(18) 0.0556(17) -0.0220(14) 0.0040(14) -0.0250(14)
N8A 0.0542(17) 0.0591(18) 0.0556(17) -0.0220(14) 0.0040(14) -0.0250(14)
C36 0.0350(15) 0.0485(16) 0.0487(16) -0.0166(14) -0.0061(12) -0.0125(13)

loop_
_atom_type_symbol
_atom_type_description
_atom_type_scat_dispersion_real
_atom_type_scat_dispersion_imag
_atom_type_scat_source
C C 0.0033 0.0016 'International Tables Vol C Tables 4.2.6.8 and 6.1.1.4'
H H 0.0000 0.0000 'International Tables Vol C Tables 4.2.6.8 and 6.1.1.4'
N N 0.0061 0.0033 'International Tables Vol C Tables 4.2.6.8 and 6.1.1.4'

loop_
_geom_angle_atom_site_label_1
_geom_angle_atom_site_label_2
_geom_angle_atom_site_label_3
_geom_angle
_geom_angle_site_symmetry_1
_geom_angle_site_symmetry_3
C1 N1 C3 105.3(2) . .
C1 N1 C5 126.8(2) . .
C3 N1 C5 127.9(2) . .
C1 N2 C2 106.8(2) . .
C1 C2A N2A 106.8(2) . .
C1 C2A H2A 126.6 . .
N2A C2A H2A 126.6 . .
C16 N3 C18 105.6(2) . .
C16 N3 C13 127.0(2) . .
C18 N3 C13 127.4(2) . .
C16 N4 C17 106.6(2) . .
C16 C17A N4A 106.6(2) . .
C16 C17A H17A 126.7 . .
N4A C17A H17A 126.7 . .
C21 N5 C20 105.4(2) . .
C21 N5 C22 127.7(2) . .
C20 N5 C22 126.9(2) . .
C21 N6 C19 110(2) . .
C21 C19A N6A 103.1(14) . .
C21 C19A H19A 128.4 . .
N6A C19A H19A 128.4 . .
C34 N7 C36 105.1(2) . .
C34 N7 C31 127.6(2) . .
C36 N7 C31 127.2(2) . .
C34 N8 C35 106.2(2) . .
C34 C35A N8A 106.2(2) . .
C34 C35A H35A 126.9 . .
N8A C35A H35A 126.9 . .
C2A C1 N1 110.9(3) . .
N2 C1 N1 110.9(3) . .
N2 C1 H1 124.6 . .
N1 C1 H1 124.6 . .
C3 C2 N2 107.8(2) . .
C3 C2 H2 126.1 . .
N2 C2 H2 126.1 . .
C3 N2A C2A 107.8(2) . .
N2A C3 N1 109.3(2) . .
C2 C3 N1 109.3(2) . .
C2 C3 H3 125.4 . .
N1 C3 H3 125.4 . .
C9 C4 C5 120.7(2) . .
C9 C4 H4 119.7 . .
C5 C4 H4 119.7 . .
C6 C5 C4 118.5(2) . .
C6 C5 N1 120.8(2) . .
C4 C5 N1 120.7(2) . .
C5 C6 C7 120.4(2) . .
C5 C6 H6 119.8 . .
C7 C6 H6 119.8 . .
C6 C7 C8 122.3(2) . .
C6 C7 H7 118.8 . .
C8 C7 H7 118.8 . .
C7 C8 C9 116.1(2) . .
C7 C8 C10 122.0(2) . .
C9 C8 C10 121.8(2) . .
C4 C9 C8 121.9(2) . .
C4 C9 H9 119.0 . .
C8 C9 H9 119.0 . .
C11 C10 C15 116.4(2) . .
C11 C10 C8 121.6(2) . .
C15 C10 C8 122.0(2) . .
C12 C11 C10 122.1(2) . .
C12 C11 H11 118.9 . .
C10 C11 H11 118.9 . .
C13 C12 C11 120.2(2) . .
C13 C12 H12 119.9 . .
C11 C12 H12 119.9 . .
C14 C13 C12 118.9(2) . .
C14 C13 N3 120.6(2) . .
C12 C13 N3 120.5(2) . .
C13 C14 C15 120.4(2) . .
C13 C14 H14 119.8 . .
C15 C14 H14 119.8 . .
C14 C15 C10 122.0(2) . .
C14 C15 H15 119.0 . .
C10 C15 H15 119.0 . .
C17A C16 N3 110.8(3) . .
N4 C16 N3 110.8(3) . .
N4 C16 H16 124.6 . .
N3 C16 H16 124.6 . .
C18 C17 N4 107.8(2) . .
C18 C17 H17 126.1 . .
N4 C17 H17 126.1 . .
C18 N4A C17A 107.8(2) . .
N4A C18 N3 109.2(2) . .
C17 C18 N3 109.2(2) . .
C17 C18 H18 125.4 . .
N3 C18 H18 125.4 . .
N6 C19 C20 105(3) . .
N6 C19 H19 127.7 . .
C20 C19 H19 127.7 . .
C20 N6A C19A 111(2) . .
N6A C20 N5 108.9(17) . .
N5 C20 C19 107.8(19) . .
N5 C20 H20 126.1 . .
C19 C20 H20 126.1 . .
C19A C21 N5 111.8(3) . .
N6 C21 N5 111.8(3) . .
N6 C21 H21 124.1 . .
N5 C21 H21 124.1 . .
C23 C22 C27 118.5(2) . .
C23 C22 N5 120.8(2) . .
C27 C22 N5 120.7(2) . .
C22 C23 C24 120.8(2) . .
C22 C23 H23 119.6 . .
C24 C23 H23 119.6 . .
C23 C24 C25 121.7(2) . .
C23 C24 H24 119.2 . .
C25 C24 H24 119.2 . .
C26 C25 C24 116.4(2) . .
C26 C25 C28 121.9(2) . .
C24 C25 C28 121.6(2) . .
C27 C26 C25 122.3(2) . .
C27 C26 H26 118.8 . .
C25 C26 H26 118.8 . .
C26 C27 C22 120.3(2) . .
C26 C27 H27 119.9 . .
C22 C27 H27 119.9 . .
C29 C28 C33 115.9(2) . .
C29 C28 C25 122.0(2) . .
C33 C28 C25 122.1(2) . .
C30 C29 C28 122.8(2) . .
C30 C29 H29 118.6 . .
C28 C29 H29 118.6 . .
C29 C30 C31 120.1(2) . .
C29 C30 H30 120.0 . .
C31 C30 H30 120.0 . .
C32 C31 C30 118.3(2) . .
C32 C31 N7 121.1(2) . .
C30 C31 N7 120.6(2) . .
C31 C32 C33 121.0(2) . .
C31 C32 H32 119.5 . .
C33 C32 H32 119.5 . .
C32 C33 C28 121.8(2) . .
C32 C33 H33 119.1 . .
C28 C33 H33 119.1 . .
C35A C34 N7 111.9(3) . .
N8 C34 N7 111.9(3) . .
N8 C34 H34 124.1 . .
N7 C34 H34 124.1 . .
C36 C35 N8 108.0(2) . .
C36 C35 H35 126.0 . .
N8 C35 H35 126.0 . .
C36 N8A C35A 108.0(2) . .
N8A C36 N7 108.8(2) . .
C35 C36 N7 108.8(2) . .
C35 C36 H36 125.6 . .
N7 C36 H36 125.6 . .

loop_
_geom_bond_atom_site_label_1
_geom_bond_atom_site_label_2
_geom_bond_distance
_geom_bond_site_symmetry_2
N1 C1 1.367(3) .
N1 C3 1.369(3) .
N1 C5 1.429(3) .
N2 C1 1.313(3) .
N2 C2 1.389(4) .
C2A C1 1.313(3) .
C2A N2A 1.389(4) .
C2A H2A 0.9300 .
N3 C16 1.364(3) .
N3 C18 1.370(3) .
N3 C13 1.424(3) .
N4 C16 1.316(3) .
N4 C17 1.395(4) .
C17A C16 1.316(3) .
C17A N4A 1.395(4) .
C17A H17A 0.9300 .
N5 C21 1.362(3) .
N5 C20 1.377(3) .
N5 C22 1.421(3) .
N6 C21 1.305(3) .
N6 C19 1.35(5) .
C19A C21 1.305(3) .
C19A N6A 1.44(4) .
C19A H19A 0.8600 .
N7 C34 1.366(3) .
N7 C36 1.373(3) .
N7 C31 1.426(3) .
N8 C34 1.302(3) .
N8 C35 1.397(4) .
C35A C34 1.302(3) .
C35A N8A 1.397(4) .
C35A H35A 0.9300 .
C1 H1 0.9300 .
C2 C3 1.330(3) .
C2 H2 0.9300 .
N2A C3 1.330(3) .
C3 H3 0.9300 .
C4 C9 1.376(3) .
C4 C5 1.379(3) .
C4 H4 0.9300 .
C5 C6 1.374(3) .
C6 C7 1.377(3) .
C6 H6 0.9300 .
C7 C8 1.387(3) .
C7 H7 0.9300 .
C8 C9 1.390(3) .
C8 C10 1.486(3) .
C9 H9 0.9300 .
C10 C11 1.386(3) .
C10 C15 1.388(3) .
C11 C12 1.380(3) .
C11 H11 0.9300 .
C12 C13 1.377(3) .
C12 H12 0.9300 .
C13 C14 1.375(3) .
C14 C15 1.379(3) .
C14 H14 0.9300 .
C15 H15 0.9300 .
C16 H16 0.9300 .
C17 C18 1.331(3) .
C17 H17 0.9300 .
N4A C18 1.331(3) .
C18 H18 0.9300 .
C19 C20 1.45(5) .
C19 H19 0.9300 .
N6A C20 1.25(4) .
C20 H20 0.9300 .
C21 H21 0.9300 .
C22 C23 1.376(3) .
C22 C27 1.386(3) .
C23 C24 1.378(3) .
C23 H23 0.9300 .
C24 C25 1.394(3) .
C24 H24 0.9300 .
C25 C26 1.385(3) .
C25 C28 1.482(3) .
C26 C27 1.375(3) .
C26 H26 0.9300 .
C27 H27 0.9300 .
C28 C29 1.385(3) .
C28 C33 1.393(3) .
C29 C30 1.378(3) .
C29 H29 0.9300 .
C30 C31 1.382(3) .
C30 H30 0.9300 .
C31 C32 1.375(3) .
C32 C33 1.379(3) .
C32 H32 0.9300 .
C33 H33 0.9300 .
C34 H34 0.9300 .
C35 C36 1.335(4) .
C35 H35 0.9300 .
N8A C36 1.335(4) .
C36 H36 0.9300 .

loop_
_geom_torsion_atom_site_label_1
_geom_torsion_atom_site_label_2
_geom_torsion_atom_site_label_3
_geom_torsion_atom_site_label_4
_geom_torsion
_geom_torsion_site_symmetry_1
_geom_torsion_site_symmetry_2
_geom_torsion_site_symmetry_3
_geom_torsion_site_symmetry_4
N2A C2A C1 N1 -0.3(3) . . . .
C2 N2 C1 N1 -0.3(3) . . . .
C3 N1 C1 C2A 0.3(3) . . . .
C5 N1 C1 C2A 180.0(2) . . . .
C3 N1 C1 N2 0.3(3) . . . .
C5 N1 C1 N2 180.0(2) . . . .
C1 N2 C2 C3 0.3(3) . . . .
C1 C2A N2A C3 0.3(3) . . . .
C2A N2A C3 N1 -0.1(3) . . . .
N2 C2 C3 N1 -0.1(3) . . . .
C1 N1 C3 N2A -0.1(3) . . . .
C5 N1 C3 N2A -179.8(2) . . . .
C1 N1 C3 C2 -0.1(3) . . . .
C5 N1 C3 C2 -179.8(2) . . . .
C9 C4 C5 C6 0.4(4) . . . .
C9 C4 C5 N1 -179.6(2) . . . .
C1 N1 C5 C6 179.4(2) . . . .
C3 N1 C5 C6 -0.9(4) . . . .
C1 N1 C5 C4 -0.6(4) . . . .
C3 N1 C5 C4 179.0(2) . . . .
C4 C5 C6 C7 -0.6(4) . . . .
N1 C5 C6 C7 179.4(2) . . . .
C5 C6 C7 C8 0.3(4) . . . .
C6 C7 C8 C9 0.2(4) . . . .
C6 C7 C8 C10 -178.2(2) . . . .
C5 C4 C9 C8 0.1(4) . . . .
C7 C8 C9 C4 -0.4(4) . . . .
C10 C8 C9 C4 178.0(2) . . . .
C7 C8 C10 C11 -19.8(4) . . . .
C9 C8 C10 C11 161.9(2) . . . .
C7 C8 C10 C15 159.6(2) . . . .
C9 C8 C10 C15 -18.6(4) . . . .
C15 C10 C11 C12 -0.2(4) . . . .
C8 C10 C11 C12 179.2(3) . . . .
C10 C11 C12 C13 -0.4(4) . . . .
C11 C12 C13 C14 0.6(4) . . . .
C11 C12 C13 N3 -179.8(2) . . . .
C16 N3 C13 C14 -159.6(3) . . . .
C18 N3 C13 C14 20.6(4) . . . .
C16 N3 C13 C12 20.8(4) . . . .
C18 N3 C13 C12 -159.1(3) . . . .
C12 C13 C14 C15 -0.1(4) . . . .
N3 C13 C14 C15 -179.7(2) . . . .
C13 C14 C15 C10 -0.6(4) . . . .
C11 C10 C15 C14 0.8(4) . . . .
C8 C10 C15 C14 -178.7(2) . . . .
N4A C17A C16 N3 0.4(3) . . . .
C17 N4 C16 N3 0.4(3) . . . .
C18 N3 C16 C17A -0.2(3) . . . .
C13 N3 C16 C17A 179.9(2) . . . .
C18 N3 C16 N4 -0.2(3) . . . .
C13 N3 C16 N4 179.9(2) . . . .
C16 N4 C17 C18 -0.4(3) . . . .
C16 C17A N4A C18 -0.4(3) . . . .
C17A N4A C18 N3 0.2(3) . . . .
N4 C17 C18 N3 0.2(3) . . . .
C16 N3 C18 N4A 0.0(3) . . . .
C13 N3 C18 N4A 179.9(2) . . . .
C16 N3 C18 C17 0.0(3) . . . .
C13 N3 C18 C17 179.9(2) . . . .
C21 N6 C19 C20 -3(3) . . . .
C21 C19A N6A C20 3(3) . . . .
C19A N6A C20 N5 -3(3) . . . .
C21 N5 C20 N6A 1.7(19) . . . .
C22 N5 C20 N6A -177.3(19) . . . .
C21 N5 C20 C19 -2(2) . . . .
C22 N5 C20 C19 179(2) . . . .
N6 C19 C20 N5 3(3) . . . .
N6A C19A C21 N5 -1.8(17) . . . .
C19 N6 C21 N5 2(2) . . . .
C20 N5 C21 C19A 0.3(3) . . . .
C22 N5 C21 C19A 179.3(2) . . . .
C20 N5 C21 N6 0.3(3) . . . .
C22 N5 C21 N6 179.3(2) . . . .
C21 N5 C22 C23 163.1(3) . . . .
C20 N5 C22 C23 -18.1(4) . . . .
C21 N5 C22 C27 -16.2(4) . . . .
C20 N5 C22 C27 162.6(2) . . . .
C27 C22 C23 C24 -1.9(4) . . . .
N5 C22 C23 C24 178.8(2) . . . .
C22 C23 C24 C25 1.2(4) . . . .
C23 C24 C25 C26 0.2(4) . . . .
C23 C24 C25 C28 -177.7(2) . . . .
C24 C25 C26 C27 -0.8(4) . . . .
C28 C25 C26 C27 177.0(2) . . . .
C25 C26 C27 C22 0.2(4) . . . .
C23 C22 C27 C26 1.2(4) . . . .
N5 C22 C27 C26 -179.5(2) . . . .
C26 C25 C28 C29 -157.8(2) . . . .
C24 C25 C28 C29 19.9(4) . . . .
C26 C25 C28 C33 21.3(4) . . . .
C24 C25 C28 C33 -160.9(2) . . . .
C33 C28 C29 C30 -0.1(4) . . . .
C25 C28 C29 C30 179.1(2) . . . .
C28 C29 C30 C31 -0.5(4) . . . .
C29 C30 C31 C32 0.6(4) . . . .
C29 C30 C31 N7 -179.9(2) . . . .
C34 N7 C31 C32 170.4(3) . . . .
C36 N7 C31 C32 -6.3(4) . . . .
C34 N7 C31 C30 -9.1(4) . . . .
C36 N7 C31 C30 174.2(2) . . . .
C30 C31 C32 C33 0.0(4) . . . .
N7 C31 C32 C33 -179.5(2) . . . .
C31 C32 C33 C28 -0.6(4) . . . .
C29 C28 C33 C32 0.7(4) . . . .
C25 C28 C33 C32 -178.5(2) . . . .
N8A C35A C34 N7 0.2(3) . . . .
C35 N8 C34 N7 0.2(3) . . . .
C36 N7 C34 C35A -0.3(3) . . . .
C31 N7 C34 C35A -177.5(2) . . . .
C36 N7 C34 N8 -0.3(3) . . . .
C31 N7 C34 N8 -177.5(2) . . . .
C34 N8 C35 C36 -0.1(3) . . . .
C34 C35A N8A C36 -0.1(3) . . . .
C35A N8A C36 N7 -0.1(3) . . . .
N8 C35 C36 N7 -0.1(3) . . . .
C34 N7 C36 N8A 0.2(3) . . . .
C31 N7 C36 N8A 177.4(2) . . . .
C34 N7 C36 C35 0.2(3) . . . .
C31 N7 C36 C35 177.4(2) . . . .
